data_7135844
loop_
_publ_author_name
'Zhang, Bao'
'Chen, Mingliang'
'Dong, WenJing'
'Wang, Shuo'
'Tu, Bo'
'Song, Jintong'
'Xiang, Haifeng'

_publ_section_title
;
 Soft chiral-bridged binuclear Pt(II) complexes with cyclometalated
 N-heterocyclic carbene ligands for multicolor circularly polarized
 luminescence
;
_journal_name_full 'Chemical Communications'
_journal_paper_doi 10.1039/D6CC02281B
_journal_year 2026
_chemical_absolute_configuration ad
_chemical_formula_moiety 'C40 H34 N6 O2 Pt2 S4, C H2 Cl2'
_chemical_formula_sum 'C41 H36 Cl2 N6 O2 Pt2 S4'
_chemical_formula_weight 1234.08
_space_group_crystal_system monoclinic
_space_group_IT_number 4
_space_group_name_Hall 'P 2yb'
_space_group_name_H-M_alt 'P 1 21 1'
_atom_sites_solution_hydrogens geom
_atom_sites_solution_primary dual
_audit_creation_date 2025-11-25
_audit_creation_method
;
Olex2 1.5
(compiled 2025.07.13 svn.rb7424aed for OlexSys, GUI svn.r7314)
;
_audit_update_record
;
2025-11-26 deposited with the CCDC.	2026-05-26 downloaded from the CCDC.
;
_cell_angle_alpha 90
_cell_angle_beta 104.793(2)
_cell_angle_gamma 90
_cell_formula_units_Z 2
_cell_length_a 10.5038(2)
_cell_length_b 10.2969(2)
_cell_length_c 19.7181(3)
_cell_measurement_reflns_used 21223
_cell_measurement_temperature 99.9(4)
_cell_measurement_theta_max 76.8870
_cell_measurement_theta_min 2.2670
_cell_volume 2061.95(7)
_computing_cell_refinement 'CrysAlisPro 1.171.43.144a (Rigaku OD, 2024)'
_computing_data_collection 'CrysAlisPro system (CCD 43.144a 64-bit (release 23-01-2025))'
_computing_data_reduction 'CrysAlisPro 1.171.43.144a (Rigaku OD, 2024)'
_computing_molecular_graphics 'Olex2 1.5 (Dolomanov et al., 2009)'
_computing_publication_material 'Olex2 1.5 (Dolomanov et al., 2009)'
_computing_structure_refinement 'SHELXL 2018/3 (Sheldrick, 2015)'
_computing_structure_solution 'SHELXT  (Sheldrick, 2015)'
_diffrn_ambient_environment N~2~
_diffrn_ambient_temperature 99.9(4)
_diffrn_detector 'Hybrid Pixel Array Detector'
_diffrn_detector_area_resol_mean 10.0000
_diffrn_detector_type HyPix
_diffrn_measured_fraction_theta_full 1.000
_diffrn_measured_fraction_theta_max 0.973
_diffrn_measurement_details
;
List of Runs (angles in degrees, time in seconds):

  # Type    Start    End  Width  t~exp~   \w     \q     \k     \f   Frames
#--------------------------------------------------------------------------
  1  \w    -24.00  29.00   0.50    0.05    --  -46.90  19.00   0.00  106
  2  \w    -62.00 -34.00   0.50    0.05    -- -103.00  57.00   0.00   56
  3  \w    -63.00 -38.00   0.50    0.05    -- -103.00  57.00 -90.00   50
  4  \w    -63.00 -30.00   0.50    0.05    -- -103.00  57.00-180.00   66
  5  \w    -88.00  -9.00   0.50    0.05    --  -46.90 119.00-114.00  158
  6  \w   -126.00 -91.00   0.50    0.05    -- -103.00 144.00 -56.30   70
  7  \w    -66.00 -33.00   0.50    0.05    -- -103.00 144.00 -56.30   66
  8  \w   -120.00 -61.00   0.50    0.05    -- -103.00 136.00  26.25  118
  9  \w   -135.00 -30.00   0.50    0.05    -- -103.00 159.00  39.00  210
 10  \w   -115.00 -30.00   0.50    0.05    --  -46.90 159.00  39.00  170
 11  \w   -109.00 -34.00   0.50    0.05    -- -103.00 119.00-114.00  150
 12  \w    -67.00 -33.00   0.50    0.05    -- -103.00 125.00-150.00   68
 13  \w   -109.00 -78.00   0.50    0.05    -- -103.00 125.00-150.00   62
 14  \w   -112.00 -68.00   0.50    0.05    -- -103.00 125.00-180.00   88
 15  \w   -161.00-111.00   0.50    0.05    -- -103.00 -19.00  30.00  100
 16  \w   -170.00-144.00   0.50    0.05    -- -103.00 -67.00 100.11   52
 17  \w   -139.00 -85.00   0.50    0.05    -- -103.00 -67.00 100.11  108
 18  \w   -118.00 -24.00   0.50    0.05    --  -46.90 -77.00  90.00  188
 19  \w   -118.00 -32.00   0.50    0.05    --  -46.90 -57.00 120.00  172
 20  \w   -173.00 -99.00   0.50    0.05    -- -103.00 -38.00   0.00  148
 21  \w   -171.00-120.00   0.50    0.05    -- -103.00 -68.00-108.46  102
 22  \w   -174.00 -84.00   0.50    0.05    -- -103.00 -68.00-108.46  180
 23  \w   -168.00 -89.00   0.50    0.05    -- -103.00 -51.00-172.53  158
 24  \w   -118.00 -50.00   0.50    0.05    --  -46.90-159.00   7.00  136
 25  \w   -169.00 -74.00   0.50    0.05    -- -103.00-125.00 -30.00  190
 26  \w   -159.00 -50.00   0.50    0.05    -- -103.00-159.00   7.00  218
 27  \w   -172.00 -77.00   0.50    0.05    -- -103.00-119.00 160.00  190
 28  \w    -27.00  30.00   0.50    0.05    --   46.90 -19.00 -30.00  114
 29  \w     34.00  66.00   0.50    0.05    --  106.53 -57.00-150.00   64
 30  \w     35.00  67.00   0.50    0.05    --  106.53 -57.00-180.00   64
 31  \w    -27.00  30.00   0.50    0.05    --   46.90 -19.00-180.00  114
 32  \w     36.00  69.00   0.50    0.05    --  106.53 -57.00 150.00   66
 33  \w     35.00  67.00   0.50    0.05    --  106.53 -57.00 120.00   64
 34  \w     46.00  90.00   0.50    0.05    --  106.53 -99.00  30.00   88
 35  \w     36.00 134.00   0.50    0.05    --  106.53-159.00   7.00  196
 36  \w     52.00  87.00   0.50    0.05    --  106.53-125.00-150.00   70
 37  \w     37.00  85.00   0.50    0.05    --  106.53 -99.00   0.00   96
 38  \w     36.00 116.00   0.50    0.05    --   46.90-159.00   7.00  160
 39  \w     15.00  88.00   0.50    0.05    --   46.90-119.00 160.00  146
 40  \w     38.00 109.00   0.50    0.05    --  106.53-119.00 160.00  142
 41  \w     39.00 107.00   0.50    0.05    --  106.53-103.00 125.45  136
 42  \w     40.00 106.00   0.50    0.05    --  106.53 -99.00 -90.00  132
 43  \w     95.00 171.00   0.50    0.05    --  106.53  57.00 -30.00  152
 44  \w     83.00 175.00   0.50    0.05    --  106.53 119.00-114.00  184
 45  \w     57.00 120.00   0.50    0.05    --   46.90 159.00  39.00  126
 46  \w     57.00 159.00   0.50    0.05    --  106.53 159.00  39.00  204
;
_diffrn_measurement_device 'four-circle diffractometer'
_diffrn_measurement_device_type 'XtaLAB Synergy R, DW system, HyPix'
_diffrn_measurement_method '\w scans'
_diffrn_orient_matrix_type 'CrysAlisPro convention (1999,Acta A55,543-557)'
_diffrn_orient_matrix_UB_11 0.0360328000
_diffrn_orient_matrix_UB_12 0.1364375000
_diffrn_orient_matrix_UB_13 0.0312439000
_diffrn_orient_matrix_UB_21 -0.0350694000
_diffrn_orient_matrix_UB_22 0.0583005000
_diffrn_orient_matrix_UB_23 -0.0743359000
_diffrn_orient_matrix_UB_31 -0.1432712000
_diffrn_orient_matrix_UB_32 0.0198878000
_diffrn_orient_matrix_UB_33 0.0041955000
_diffrn_radiation_monochromator mirror
_diffrn_radiation_probe x-ray
_diffrn_radiation_type 'Cu K\a'
_diffrn_radiation_wavelength 1.54184
_diffrn_reflns_av_unetI/netI 0.0210
_diffrn_reflns_Laue_measured_fraction_full 1.000
_diffrn_reflns_Laue_measured_fraction_max 0.973
_diffrn_reflns_limit_h_max 10
_diffrn_reflns_limit_h_min -13
_diffrn_reflns_limit_k_max 12
_diffrn_reflns_limit_k_min -12
_diffrn_reflns_limit_l_max 24
_diffrn_reflns_limit_l_min -24
_diffrn_reflns_number 16926
_diffrn_reflns_point_group_measured_fraction_full 0.999
_diffrn_reflns_point_group_measured_fraction_max 0.953
_diffrn_reflns_theta_full 67.684
_diffrn_reflns_theta_max 77.243
_diffrn_reflns_theta_min 2.318
_diffrn_source 'Rotating-anode X-ray tube'
_diffrn_source_type 'Rigaku (Cu) X-ray Source'
_exptl_absorpt_coefficient_mu 15.957
_exptl_absorpt_correction_T_max 1.00000
_exptl_absorpt_correction_T_min 0.53679
_exptl_absorpt_correction_type multi-scan
_exptl_absorpt_process_details
;
CrysAlisPro 1.171.43.144a (Rigaku Oxford Diffraction, 2024)
Empirical absorption correction using spherical harmonics,
implemented in SCALE3 ABSPACK scaling algorithm.
;
_exptl_crystal_colour yellow
_exptl_crystal_colour_primary yellow
_exptl_crystal_density_diffrn 1.988
_exptl_crystal_description needle
_exptl_crystal_F_000 1188
_exptl_crystal_size_max 0.15
_exptl_crystal_size_mid 0.11
_exptl_crystal_size_min 0.07
_refine_diff_density_max 2.760
_refine_diff_density_min -2.304
_refine_diff_density_rms 0.228
_refine_ls_abs_structure_details
;
 Classical Flack method preferred over Parsons because s.u. lower.
;
_refine_ls_abs_structure_Flack -0.027(11)
_refine_ls_extinction_method none
_refine_ls_goodness_of_fit_ref 1.109
_refine_ls_hydrogen_treatment constr
_refine_ls_matrix_type full
_refine_ls_number_parameters 547
_refine_ls_number_reflns 16926
_refine_ls_number_restraints 65
_refine_ls_restrained_S_all 1.108
_refine_ls_R_factor_all 0.0847
_refine_ls_R_factor_gt 0.0828
_refine_ls_shift/su_max 0.000
_refine_ls_shift/su_mean 0.000
_refine_ls_structure_factor_coef Fsqd
_refine_ls_weighting_details 'w=1/[\s^2^(Fo^2^)+(0.1778P)^2^+5.0698P] where P=(Fo^2^+2Fc^2^)/3'
_refine_ls_weighting_scheme calc
_refine_ls_wR_factor_gt 0.2236
_refine_ls_wR_factor_ref 0.2266
_reflns_Friedel_coverage 0.852
_reflns_Friedel_fraction_full 0.998
_reflns_Friedel_fraction_max 0.930
_reflns_number_gt 16200
_reflns_number_total 16926
_reflns_threshold_expression 'I > 2\s(I)'
_twin_special_details
;
Component 2 rotated by 12.2329\% 
around [0.09 -0.18 -0.98] (reciprocal) or [-0.14 -0.55 -0.82] (direct)
;
_cod_data_source_file d6cc02281b2.cif
_cod_data_source_block s-pt-o_twin1_hklf4
_cod_database_code 7135844
_shelx_shelxl_version_number 2018/3
_chemical_oxdiff_formula 'C41 H36 N6 O2 S4 Cl2 Pt2 '
_shelx_space_group_comment
;
The symmetry employed for this shelxl refinement is uniquely defined
by the following loop, which should always be used as a source of
symmetry information in preference to the above space-group names.
They are only intended as comments.
;
_cell_oxdiff_angle_alpha 89.9362(14)
_cell_oxdiff_angle_beta 104.7855(14)
_cell_oxdiff_angle_gamma 89.9391(13)
_cell_oxdiff_length_a 10.50181(16)
_cell_oxdiff_length_b 10.29579(17)
_cell_oxdiff_length_c 19.7234(3)
_cell_oxdiff_measurement_reflns_used 23842
_cell_oxdiff_volume 2061.96(6)
_shelx_estimated_absorpt_t_max 0.401
_shelx_estimated_absorpt_t_min 0.198
_olex2_refinement_description
;
1. Twinned data refinement
 Scales: 0.7791(13)
 0.2209(13)
2. Fixed Uiso
 At 1.2 times of:
  All C(H) groups, All C(H,H) groups
 At 1.5 times of:
  All C(H,H,H) groups
3. Restrained distances
 Cl-C008
 1.73 with sigma of 0.01
 C008-Cl1 \\sim C0-Cl1A
 with sigma of 0.02
 C008-Cl \\sim C0-ClA
 with sigma of 0.02
 Cl1-Cl \\sim Cl1A-ClA
 with sigma of 0.04
4. Uiso/Uaniso restraints and constraints
Cl1A \\sim C0 \\sim ClA \\sim Cl1 \\sim C008 \\sim Cl: within 2A with sigma of
0.001 and sigma for terminal atoms of 0.002 within 2A
5. Others
 Sof(Cl1A)=Sof(C0)=Sof(H0A)=Sof(H0B)=Sof(ClA)=1-FVAR(1)
 Sof(C008)=Sof(H00A)=Sof(H00B)=Sof(Cl1)=Sof(Cl)=FVAR(1)
6.a Ternary CH refined with riding coordinates:
 C36(H36), C33(H33)
6.b Secondary CH2 refined with riding coordinates:
 C008(H00A,H00B), C37(H37A,H37B), C34(H34A,H34B), C0(H0A,H0B)
6.c Aromatic/amide H refined with riding coordinates:
 C21(H21), C22(H22), C15(H15), C12(H12), C11(H11), C26(H26), C3(H3), C17(H17),
 C18(H18), C14(H14), C28(H28), C4(H4), C29(H29), C5(H5), C27(H27), C2(H2)
6.d Idealised Me refined as rotating group:
 C012(H01A,H01B,H01C), C016(H01D,H01E,H01F), C32(H32A,H32B,H32C), C38(H38A,
 H38B,H38C)
;
_olex2_submission_special_instructions 'No special instructions were received'
_oxdiff_exptl_absorpt_empirical_details
;
Empirical correction (ABSPACK) includes:
- Absorption correction using spherical harmonics
- Frame scaling
;
_oxdiff_exptl_absorpt_empirical_full_max 2.854
_oxdiff_exptl_absorpt_empirical_full_min 0.378
_oxdiff_twin_integration_method simultaneous
_oxdiff_twin_items 2

loop_
_space_group_symop_operation_xyz
'x, y, z'
'-x, y+1/2, -z'

loop_
_atom_site_label
_atom_site_type_symbol
_atom_site_fract_x
_atom_site_fract_y
_atom_site_fract_z
_atom_site_U_iso_or_equiv
_atom_site_adp_type
_atom_site_occupancy
_atom_site_site_symmetry_order
_atom_site_calc_flag
_atom_site_refinement_flags_posn
_atom_site_refinement_flags_adp
_atom_site_refinement_flags_occupancy
_atom_site_disorder_assembly
_atom_site_disorder_group
Pt1 Pt 0.28364(7) 0.33824(8) 0.72296(4) 0.0257(3) Uani 1 1 d . . . . .
Pt2 Pt 0.45326(9) 0.45733(8) 0.64325(5) 0.0316(3) Uani 1 1 d . . . . .
S1 S 0.4362(6) 0.1622(5) 0.7272(3) 0.0320(11) Uani 1 1 d . . . . .
S3 S 0.2557(6) 0.4538(7) 0.5512(3) 0.0380(12) Uani 1 1 d . . . . .
S2 S 0.4721(7) 0.0187(6) 0.6005(4) 0.0428(14) Uani 1 1 d . . . . .
S4 S 0.0845(8) 0.2305(8) 0.4933(3) 0.0526(17) Uani 1 1 d . . . . .
C008 C 0.248(8) 0.129(7) 0.934(6) 0.059(2) Uani 0.394(13) 1 d D U P A 1
H00A H 0.165957 0.159086 0.900702 0.071 Uiso 0.394(13) 1 calc R U P A 1
H00B H 0.222554 0.081359 0.972383 0.071 Uiso 0.394(13) 1 calc R U P A 1
O2 O 0.1140(16) 0.7669(16) 0.8258(9) 0.032(3) Uani 1 1 d . . . . .
N5 N 0.1820(17) 0.2599(18) 0.6268(10) 0.029(4) Uani 1 1 d . . . . .
N1 N 0.540(2) 0.659(2) 0.7432(12) 0.037(4) Uani 1 1 d . . . . .
O1 O 0.7772(17) 0.6793(17) 0.8665(10) 0.039(4) Uani 1 1 d . . . . .
N3 N 0.4723(19) 0.431(2) 0.8639(11) 0.036(4) Uani 1 1 d . . . . .
C21 C 0.023(2) 0.491(2) 0.6691(11) 0.029(4) Uani 1 1 d . . . . .
H21 H -0.000701 0.428919 0.632271 0.034 Uiso 1 1 calc R U . . .
N2 N 0.354(2) 0.727(2) 0.6804(11) 0.036(4) Uani 1 1 d . . . . .
C23 C -0.025(2) 0.685(2) 0.7253(11) 0.029(4) Uani 1 1 d . . . . .
Cl1 Cl 0.333(2) 0.022(2) 0.8901(11) 0.059(2) Uani 0.394(13) 1 d D U P A 1
C24 C -0.086(2) 0.802(2) 0.7456(14) 0.036(5) Uani 1 1 d . . . . .
C22 C -0.063(2) 0.595(2) 0.6722(12) 0.032(4) Uani 1 1 d . . . . .
H22 H -0.144479 0.603362 0.638208 0.038 Uiso 1 1 calc R U . . .
C13 C 0.442(2) 0.633(2) 0.6854(14) 0.037(5) Uani 1 1 d . . . . .
C10 C 0.628(2) 0.460(2) 0.7169(11) 0.033(4) Uani 1 1 d . . . . .
N4 N 0.2987(19) 0.5422(19) 0.8227(9) 0.030(4) Uani 1 1 d . . . . .
Cl Cl 0.342(2) 0.262(2) 0.9691(10) 0.059(2) Uani 0.394(13) 1 d D U P A 1
C20 C 0.144(2) 0.478(2) 0.7195(13) 0.029(4) Uani 1 1 d . . . . .
C30 C 0.096(2) 0.669(2) 0.7764(11) 0.030(4) Uani 1 1 d . . . . .
C15 C 0.398(3) 0.816(2) 0.7339(15) 0.043(6) Uani 1 1 d . . . . .
H15 H 0.353835 0.892964 0.741835 0.051 Uiso 1 1 calc R U . . .
N6 N 0.480(2) 0.2712(17) 0.6094(11) 0.032(4) Uani 1 1 d . . . . .
C19 C 0.177(2) 0.569(2) 0.7739(11) 0.029(4) Uani 1 1 d . . . . .
C12 C 0.841(2) 0.382(2) 0.7850(14) 0.036(5) Uani 1 1 d . . . . .
H12 H 0.908748 0.318246 0.791662 0.043 Uiso 1 1 calc R U . . .
C25 C 0.002(2) 0.847(3) 0.8072(12) 0.035(4) Uani 1 1 d . . . . .
C16 C 0.3661(19) 0.434(2) 0.8118(11) 0.028(4) Uani 1 1 d . . . . .
C9 C 0.642(2) 0.569(2) 0.7605(13) 0.033(5) Uani 1 1 d . . . . .
C11 C 0.729(2) 0.367(3) 0.7309(15) 0.041(6) Uani 1 1 d . . . . .
H11 H 0.719699 0.291181 0.702336 0.049 Uiso 1 1 calc R U . . .
C26 C -0.022(3) 0.952(3) 0.8439(14) 0.041(5) Uani 1 1 d . . . . .
H26 H 0.039024 0.978591 0.885909 0.049 Uiso 1 1 calc R U . . .
C3 C 1.085(3) 0.685(3) 1.0048(17) 0.047(6) Uani 1 1 d . . . . .
H3 H 1.131884 0.732873 1.044553 0.056 Uiso 1 1 calc R U . . .
C17 C 0.477(2) 0.536(3) 0.9075(14) 0.044(6) Uani 1 1 d . . . . .
H17 H 0.545101 0.555127 0.948249 0.052 Uiso 1 1 calc R U . . .
C18 C 0.366(3) 0.605(3) 0.8813(13) 0.037(5) Uani 1 1 d . . . . .
H18 H 0.340853 0.683211 0.900194 0.045 Uiso 1 1 calc R U . . .
C012 C 0.576(2) 0.333(3) 0.8768(13) 0.042(6) Uani 1 1 d . . . . .
H01A H 0.545282 0.254080 0.895046 0.063 Uiso 1 1 calc R U . . .
H01B H 0.654146 0.366422 0.911103 0.063 Uiso 1 1 calc R U . . .
H01C H 0.599480 0.313338 0.832774 0.063 Uiso 1 1 calc R U . . .
C7 C 0.856(3) 0.487(2) 0.8293(15) 0.043(6) Uani 1 1 d . . . . .
C14 C 0.516(3) 0.775(2) 0.7724(16) 0.040(6) Uani 1 1 d . . . . .
H14 H 0.571558 0.816688 0.811942 0.048 Uiso 1 1 calc R U . . .
C37 C 0.455(3) 0.108(3) 0.5177(14) 0.048(7) Uani 1 1 d . . . . .
H37A H 0.507029 0.067127 0.488326 0.058 Uiso 1 1 calc R U . . .
H37B H 0.361179 0.112244 0.490636 0.058 Uiso 1 1 calc R U . . .
C016 C 0.227(3) 0.748(2) 0.6277(14) 0.037(5) Uani 1 1 d . . . . .
H01D H 0.240873 0.804281 0.590249 0.055 Uiso 1 1 calc R U . . .
H01E H 0.164289 0.788998 0.650313 0.055 Uiso 1 1 calc R U . . .
H01F H 0.191455 0.664167 0.607728 0.055 Uiso 1 1 calc R U . . .
C31 C 0.179(2) 0.313(2) 0.5671(11) 0.031(5) Uani 1 1 d . . . . .
C28 C -0.227(3) 0.979(2) 0.7550(15) 0.041(6) Uani 1 1 d . . . . .
H28 H -0.305512 1.026317 0.737390 0.050 Uiso 1 1 calc R U . . .
C8 C 0.753(2) 0.581(2) 0.8171(13) 0.035(5) Uani 1 1 d . . . . .
C4 C 1.142(3) 0.573(3) 0.9860(15) 0.047(6) Uani 1 1 d . . . . .
H4 H 1.226835 0.548028 1.013056 0.056 Uiso 1 1 calc R U . . .
C29 C -0.200(3) 0.870(2) 0.7179(14) 0.038(5) Uani 1 1 d . . . . .
H29 H -0.259618 0.844755 0.675020 0.046 Uiso 1 1 calc R U . . .
C5 C 1.080(3) 0.497(3) 0.9291(14) 0.043(6) Uani 1 1 d . . . . .
H5 H 1.120394 0.421167 0.916764 0.052 Uiso 1 1 calc R U . . .
C27 C -0.139(3) 1.017(3) 0.8174(15) 0.043(6) Uani 1 1 d . . . . .
H27 H -0.159756 1.090317 0.842131 0.052 Uiso 1 1 calc R U . . .
C2 C 0.962(3) 0.728(3) 0.9671(14) 0.042(5) Uani 1 1 d . . . . .
H2 H 0.922879 0.805529 0.978915 0.051 Uiso 1 1 calc R U . . .
C36 C 0.508(3) 0.244(3) 0.5422(15) 0.046(6) Uani 1 1 d . . . . .
H36 H 0.457867 0.308217 0.507463 0.055 Uiso 1 1 calc R U . . .
C35 C 0.464(2) 0.166(2) 0.6454(13) 0.031(5) Uani 1 1 d . . . . .
C33 C 0.115(2) 0.133(2) 0.6204(14) 0.037(5) Uani 1 1 d . . . . .
H33 H 0.181970 0.063029 0.620922 0.044 Uiso 1 1 calc R U . . .
C6 C 0.951(3) 0.536(2) 0.8900(14) 0.037(5) Uani 1 1 d . . . . .
C34 C 0.016(3) 0.131(3) 0.5502(19) 0.060(9) Uani 1 1 d . . . . .
H34A H -0.069370 0.166495 0.554212 0.072 Uiso 1 1 calc R U . . .
H34B H 0.001755 0.040997 0.531890 0.072 Uiso 1 1 calc R U . . .
C32 C 0.053(3) 0.110(3) 0.6829(19) 0.058(8) Uani 1 1 d . . . . .
H32A H -0.012135 0.178189 0.683235 0.087 Uiso 1 1 calc R U . . .
H32B H 0.121757 0.112462 0.727008 0.087 Uiso 1 1 calc R U . . .
H32C H 0.009290 0.025038 0.677837 0.087 Uiso 1 1 calc R U . . .
C1 C 0.900(3) 0.651(3) 0.9110(14) 0.039(5) Uani 1 1 d . . . . .
C38 C 0.652(3) 0.260(4) 0.5462(18) 0.058(8) Uani 1 1 d . . . . .
H38A H 0.703637 0.198224 0.580373 0.087 Uiso 1 1 calc R U . . .
H38B H 0.679768 0.348687 0.560932 0.087 Uiso 1 1 calc R U . . .
H38C H 0.667742 0.243171 0.500030 0.087 Uiso 1 1 calc R U . . .
Cl1A Cl 0.4569(14) -0.0184(13) 0.9055(6) 0.058(2) Uani 0.606(13) 1 d D U P A 2
C0 C 0.311(6) 0.073(6) 0.870(3) 0.059(2) Uani 0.606(13) 1 d D U P A 2
H0A H 0.325897 0.132204 0.832971 0.071 Uiso 0.606(13) 1 calc R U P A 2
H0B H 0.238314 0.013554 0.847888 0.071 Uiso 0.606(13) 1 calc R U P A 2
ClA Cl 0.2648(17) 0.1647(14) 0.9338(9) 0.060(2) Uani 0.606(13) 1 d D U P A 2

loop_
_atom_site_aniso_label
_atom_site_aniso_U_11
_atom_site_aniso_U_22
_atom_site_aniso_U_33
_atom_site_aniso_U_23
_atom_site_aniso_U_13
_atom_site_aniso_U_12
Pt1 0.0258(4) 0.0232(4) 0.0280(4) -0.0003(3) 0.0067(3) 0.0012(3)
Pt2 0.0320(5) 0.0218(5) 0.0422(5) 0.0015(4) 0.0115(4) 0.0008(4)
S1 0.034(3) 0.026(2) 0.036(3) 0.001(2) 0.009(2) 0.006(2)
S3 0.042(3) 0.035(3) 0.037(3) 0.007(2) 0.010(2) 0.006(3)
S2 0.054(4) 0.029(3) 0.047(3) -0.007(2) 0.016(3) 0.003(3)
S4 0.055(4) 0.055(4) 0.038(3) -0.017(3) -0.006(3) 0.006(3)
C008 0.068(5) 0.054(5) 0.054(4) -0.004(4) 0.013(4) 0.010(4)
O2 0.031(8) 0.025(8) 0.040(8) -0.006(6) 0.006(6) 0.001(6)
N5 0.021(8) 0.027(9) 0.032(9) -0.012(7) -0.004(7) -0.003(7)
N1 0.030(10) 0.025(9) 0.056(12) -0.002(9) 0.013(9) -0.002(8)
O1 0.034(9) 0.028(9) 0.054(10) -0.006(7) 0.009(7) 0.002(7)
N3 0.028(9) 0.041(12) 0.036(9) -0.004(8) 0.005(7) 0.002(8)
C21 0.029(10) 0.028(11) 0.031(10) 0.000(8) 0.012(8) 0.011(8)
N2 0.038(10) 0.024(9) 0.050(11) 0.002(9) 0.017(9) 0.003(8)
C23 0.021(9) 0.032(12) 0.034(10) 0.000(9) 0.005(8) 0.011(8)
Cl1 0.068(5) 0.054(5) 0.054(4) -0.005(4) 0.013(4) 0.009(4)
C24 0.032(11) 0.028(12) 0.050(13) -0.005(10) 0.018(10) 0.003(9)
C22 0.031(11) 0.030(11) 0.036(11) -0.005(9) 0.010(8) -0.004(9)
C13 0.033(12) 0.024(11) 0.055(14) -0.002(10) 0.014(10) 0.008(9)
C10 0.041(11) 0.023(10) 0.036(10) -0.003(9) 0.013(9) -0.004(10)
N4 0.033(9) 0.029(9) 0.025(8) -0.004(7) 0.004(7) 0.002(8)
Cl 0.066(5) 0.054(5) 0.054(5) -0.003(4) 0.013(4) 0.010(4)
C20 0.021(9) 0.020(10) 0.051(12) 0.004(9) 0.016(8) 0.005(8)
C30 0.027(10) 0.035(12) 0.029(10) -0.002(8) 0.011(8) -0.001(9)
C15 0.047(14) 0.019(11) 0.061(15) 0.004(10) 0.013(11) 0.011(10)
N6 0.041(11) 0.013(8) 0.043(11) -0.004(7) 0.013(8) 0.002(7)
C19 0.031(10) 0.027(11) 0.029(10) -0.001(8) 0.007(8) 0.007(9)
C12 0.032(11) 0.025(11) 0.047(13) 0.004(9) 0.003(10) 0.002(9)
C25 0.036(11) 0.029(11) 0.042(11) -0.002(10) 0.014(9) 0.002(10)
C16 0.018(8) 0.033(12) 0.034(10) -0.006(8) 0.006(7) -0.011(8)
C9 0.027(10) 0.028(11) 0.043(12) 0.000(9) 0.008(9) 0.002(9)
C11 0.028(11) 0.045(15) 0.051(14) 0.000(11) 0.013(10) -0.009(10)
C26 0.049(13) 0.029(11) 0.050(13) 0.000(11) 0.023(11) 0.004(11)
C3 0.047(15) 0.035(14) 0.058(16) 0.004(12) 0.012(12) -0.001(12)
C17 0.032(12) 0.055(16) 0.041(12) -0.010(11) 0.003(10) 0.006(11)
C18 0.042(13) 0.032(13) 0.040(12) -0.014(10) 0.015(10) 0.001(10)
C012 0.023(9) 0.045(13) 0.048(12) -0.007(12) -0.010(9) 0.014(11)
C7 0.051(15) 0.024(12) 0.056(15) 0.009(10) 0.018(12) 0.005(10)
C14 0.038(13) 0.022(11) 0.060(16) -0.004(10) 0.012(11) 0.006(10)
C37 0.069(18) 0.039(14) 0.038(12) -0.003(11) 0.017(12) 0.019(13)
C016 0.042(13) 0.018(10) 0.053(14) 0.008(9) 0.017(11) 0.010(9)
C31 0.036(11) 0.026(12) 0.031(10) -0.010(8) 0.009(8) -0.004(9)
C28 0.037(12) 0.027(12) 0.066(16) 0.007(11) 0.023(11) 0.010(10)
C8 0.040(12) 0.024(10) 0.042(12) -0.005(9) 0.012(9) -0.006(10)
C4 0.032(12) 0.052(16) 0.053(15) 0.015(13) 0.002(10) -0.008(12)
C29 0.040(12) 0.026(12) 0.048(13) 0.002(9) 0.010(10) 0.000(9)
C5 0.045(14) 0.046(15) 0.040(12) 0.002(11) 0.014(10) -0.009(11)
C27 0.056(15) 0.025(11) 0.053(14) -0.004(10) 0.021(12) 0.010(11)
C2 0.044(14) 0.036(13) 0.049(14) -0.004(11) 0.015(11) -0.006(11)
C36 0.060(17) 0.037(14) 0.048(14) -0.004(11) 0.026(12) 0.014(12)
C35 0.033(12) 0.016(10) 0.050(14) 0.001(9) 0.019(10) 0.000(8)
C33 0.032(11) 0.027(11) 0.050(13) -0.008(10) 0.008(10) -0.005(9)
C6 0.042(13) 0.023(11) 0.046(13) 0.005(9) 0.009(10) 0.002(10)
C34 0.049(16) 0.045(17) 0.08(2) -0.030(16) 0.012(15) -0.008(14)
C32 0.057(18) 0.046(17) 0.08(2) 0.008(15) 0.031(16) -0.014(14)
C1 0.039(13) 0.037(13) 0.041(13) 0.003(11) 0.008(10) 0.002(11)
C38 0.053(18) 0.07(2) 0.058(17) -0.011(15) 0.020(14) 0.007(15)
Cl1A 0.068(5) 0.053(5) 0.052(4) -0.006(4) 0.014(4) 0.010(4)
C0 0.068(5) 0.054(5) 0.054(4) -0.004(4) 0.013(4) 0.010(4)
ClA 0.068(5) 0.055(5) 0.055(4) -0.004(4) 0.013(4) 0.010(4)

loop_
_atom_type_symbol
_atom_type_description
_atom_type_scat_dispersion_real
_atom_type_scat_dispersion_imag
_atom_type_scat_source
C C 0.0181 0.0091 'International Tables Vol C Tables 4.2.6.8 and 6.1.1.4'
H H 0.0000 0.0000 'International Tables Vol C Tables 4.2.6.8 and 6.1.1.4'
N N 0.0311 0.0180 'International Tables Vol C Tables 4.2.6.8 and 6.1.1.4'
O O 0.0492 0.0322 'International Tables Vol C Tables 4.2.6.8 and 6.1.1.4'
S S 0.3331 0.5567 'International Tables Vol C Tables 4.2.6.8 and 6.1.1.4'
Cl Cl 0.3639 0.7018 'International Tables Vol C Tables 4.2.6.8 and 6.1.1.4'
Pt Pt -4.5932 6.9264 'International Tables Vol C Tables 4.2.6.8 and 6.1.1.4'

loop_
_geom_angle_atom_site_label_1
_geom_angle_atom_site_label_2
_geom_angle_atom_site_label_3
_geom_angle
_geom_angle_site_symmetry_1
_geom_angle_site_symmetry_3
_geom_angle_publ_flag
S1 Pt1 Pt2 80.96(14) . . ?
N5 Pt1 Pt2 85.1(6) . . ?
N5 Pt1 S1 85.5(5) . . ?
C20 Pt1 Pt2 102.7(6) . . ?
C20 Pt1 S1 175.7(6) . . ?
C20 Pt1 N5 92.5(8) . . ?
C16 Pt1 Pt2 94.4(6) . . ?
C16 Pt1 S1 101.9(7) . . ?
C16 Pt1 N5 172.4(8) . . ?
C16 Pt1 C20 80.2(9) . . ?
S3 Pt2 Pt1 82.63(15) . . ?
C13 Pt2 Pt1 92.7(8) . . ?
C13 Pt2 S3 101.4(8) . . ?
C13 Pt2 C10 80.2(10) . . ?
C13 Pt2 N6 173.9(10) . . ?
C10 Pt2 Pt1 100.7(6) . . ?
C10 Pt2 S3 176.3(6) . . ?
C10 Pt2 N6 94.0(9) . . ?
N6 Pt2 Pt1 86.4(6) . . ?
N6 Pt2 S3 84.5(6) . . ?
C35 S1 Pt1 103.0(8) . . ?
C31 S3 Pt2 103.3(8) . . ?
C35 S2 C37 90.5(12) . . ?
C31 S4 C34 89.5(13) . . ?
H00A C008 H00B 107.9 . . ?
Cl1 C008 H00A 109.2 . . ?
Cl1 C008 H00B 109.2 . . ?
Cl C008 H00A 109.2 . . ?
Cl C008 H00B 109.2 . . ?
Cl C008 Cl1 112(4) . . ?
C30 O2 C25 106.6(17) . . ?
C31 N5 Pt1 123.5(15) . . ?
C31 N5 C33 113.4(18) . . ?
C33 N5 Pt1 122.8(16) . . ?
C13 N1 C9 117(2) . . ?
C13 N1 C14 110(2) . . ?
C14 N1 C9 133(2) . . ?
C8 O1 C1 105.3(19) . . ?
C16 N3 C17 111(2) . . ?
C16 N3 C012 127(2) . . ?
C17 N3 C012 122(2) . . ?
C22 C21 H21 119.6 . . ?
C20 C21 H21 119.6 . . ?
C20 C21 C22 121(2) . . ?
C13 N2 C15 110(2) . . ?
C13 N2 C016 130(2) . . ?
C15 N2 C016 120(2) . . ?
C22 C23 C24 135(2) . . ?
C22 C23 C30 120(2) . . ?
C30 C23 C24 106(2) . . ?
C25 C24 C23 106(2) . . ?
C29 C24 C23 135(2) . . ?
C29 C24 C25 119(2) . . ?
C21 C22 H22 120.5 . . ?
C23 C22 C21 119(2) . . ?
C23 C22 H22 120.5 . . ?
N1 C13 Pt2 114.4(17) . . ?
N2 C13 Pt2 138(2) . . ?
N2 C13 N1 107(2) . . ?
C9 C10 Pt2 112.6(17) . . ?
C9 C10 C11 118(2) . . ?
C11 C10 Pt2 129.0(18) . . ?
C16 N4 C19 117.8(18) . . ?
C18 N4 C19 132(2) . . ?
C18 N4 C16 110.2(19) . . ?
C21 C20 Pt1 127.1(17) . . ?
C21 C20 C19 118.7(19) . . ?
C19 C20 Pt1 114.2(16) . . ?
O2 C30 C23 110.9(19) . . ?
C19 C30 O2 128(2) . . ?
C19 C30 C23 121(2) . . ?
N2 C15 H15 126.4 . . ?
C14 C15 N2 107(2) . . ?
C14 C15 H15 126.4 . . ?
C36 N6 Pt2 123.3(16) . . ?
C35 N6 Pt2 122.4(16) . . ?
C35 N6 C36 114(2) . . ?
C20 C19 N4 113.1(19) . . ?
C30 C19 N4 126(2) . . ?
C30 C19 C20 121(2) . . ?
C11 C12 H12 119.5 . . ?
C7 C12 H12 119.5 . . ?
C7 C12 C11 121(2) . . ?
O2 C25 C24 111(2) . . ?
C26 C25 O2 126(2) . . ?
C26 C25 C24 123(2) . . ?
N3 C16 Pt1 139.8(18) . . ?
N3 C16 N4 105.7(19) . . ?
N4 C16 Pt1 114.5(15) . . ?
N1 C9 C10 116(2) . . ?
N1 C9 C8 125(2) . . ?
C10 C9 C8 120(2) . . ?
C10 C11 H11 119.1 . . ?
C12 C11 C10 122(3) . . ?
C12 C11 H11 119.1 . . ?
C25 C26 H26 121.4 . . ?
C25 C26 C27 117(3) . . ?
C27 C26 H26 121.4 . . ?
C4 C3 H3 119.1 . . ?
C4 C3 C2 122(3) . . ?
C2 C3 H3 119.1 . . ?
N3 C17 H17 126.7 . . ?
C18 C17 N3 107(2) . . ?
C18 C17 H17 126.7 . . ?
N4 C18 H18 126.8 . . ?
C17 C18 N4 106(2) . . ?
C17 C18 H18 126.8 . . ?
N3 C012 H01A 109.5 . . ?
N3 C012 H01B 109.5 . . ?
N3 C012 H01C 109.5 . . ?
H01A C012 H01B 109.5 . . ?
H01A C012 H01C 109.5 . . ?
H01B C012 H01C 109.5 . . ?
C12 C7 C8 118(3) . . ?
C12 C7 C6 138(2) . . ?
C8 C7 C6 104(2) . . ?
N1 C14 H14 126.9 . . ?
C15 C14 N1 106(2) . . ?
C15 C14 H14 126.9 . . ?
S2 C37 H37A 111.1 . . ?
S2 C37 H37B 111.1 . . ?
H37A C37 H37B 109.1 . . ?
C36 C37 S2 103.3(19) . . ?
C36 C37 H37A 111.1 . . ?
C36 C37 H37B 111.1 . . ?
N2 C016 H01D 109.5 . . ?
N2 C016 H01E 109.5 . . ?
N2 C016 H01F 109.5 . . ?
H01D C016 H01E 109.5 . . ?
H01D C016 H01F 109.5 . . ?
H01E C016 H01F 109.5 . . ?
S3 C31 S4 116.5(13) . . ?
N5 C31 S3 128.2(17) . . ?
N5 C31 S4 115.3(17) . . ?
C29 C28 H28 119.4 . . ?
C27 C28 H28 119.4 . . ?
C27 C28 C29 121(2) . . ?
O1 C8 C9 126(2) . . ?
O1 C8 C7 113(2) . . ?
C9 C8 C7 121(2) . . ?
C3 C4 H4 118.7 . . ?
C3 C4 C5 123(3) . . ?
C5 C4 H4 118.7 . . ?
C24 C29 C28 118(2) . . ?
C24 C29 H29 121.0 . . ?
C28 C29 H29 121.0 . . ?
C4 C5 H5 121.3 . . ?
C4 C5 C6 117(3) . . ?
C6 C5 H5 121.3 . . ?
C26 C27 C28 121(2) . . ?
C26 C27 H27 119.5 . . ?
C28 C27 H27 119.5 . . ?
C3 C2 H2 122.5 . . ?
C1 C2 C3 115(3) . . ?
C1 C2 H2 122.5 . . ?
N6 C36 C37 109(2) . . ?
N6 C36 H36 107.8 . . ?
N6 C36 C38 111(3) . . ?
C37 C36 H36 107.8 . . ?
C38 C36 C37 113(2) . . ?
C38 C36 H36 107.8 . . ?
S1 C35 S2 119.7(14) . . ?
N6 C35 S1 126.5(18) . . ?
N6 C35 S2 113.8(17) . . ?
N5 C33 H33 108.7 . . ?
N5 C33 C34 107(2) . . ?
N5 C33 C32 111(2) . . ?
C34 C33 H33 108.7 . . ?
C34 C33 C32 113(2) . . ?
C32 C33 H33 108.7 . . ?
C5 C6 C7 135(2) . . ?
C1 C6 C7 108(2) . . ?
C1 C6 C5 117(2) . . ?
S4 C34 H34A 110.6 . . ?
S4 C34 H34B 110.6 . . ?
C33 C34 S4 106(2) . . ?
C33 C34 H34A 110.6 . . ?
C33 C34 H34B 110.6 . . ?
H34A C34 H34B 108.7 . . ?
C33 C32 H32A 109.5 . . ?
C33 C32 H32B 109.5 . . ?
C33 C32 H32C 109.5 . . ?
H32A C32 H32B 109.5 . . ?
H32A C32 H32C 109.5 . . ?
H32B C32 H32C 109.5 . . ?
O1 C1 C6 111(2) . . ?
C2 C1 O1 123(3) . . ?
C2 C1 C6 126(3) . . ?
C36 C38 H38A 109.5 . . ?
C36 C38 H38B 109.5 . . ?
C36 C38 H38C 109.5 . . ?
H38A C38 H38B 109.5 . . ?
H38A C38 H38C 109.5 . . ?
H38B C38 H38C 109.5 . . ?
Cl1A C0 H0A 109.3 . . ?
Cl1A C0 H0B 109.3 . . ?
H0A C0 H0B 107.9 . . ?
ClA C0 Cl1A 112(3) . . ?
ClA C0 H0A 109.3 . . ?
ClA C0 H0B 109.3 . . ?

loop_
_geom_bond_atom_site_label_1
_geom_bond_atom_site_label_2
_geom_bond_distance
_geom_bond_site_symmetry_2
_geom_bond_publ_flag
Pt1 Pt2 2.9289(12) . ?
Pt1 S1 2.406(5) . ?
Pt1 N5 2.087(16) . ?
Pt1 C20 2.04(2) . ?
Pt1 C16 2.01(2) . ?
Pt2 S3 2.383(6) . ?
Pt2 C13 2.01(3) . ?
Pt2 C10 2.03(2) . ?
Pt2 N6 2.073(18) . ?
S1 C35 1.71(2) . ?
S3 C31 1.73(2) . ?
S2 C37 1.84(3) . ?
S2 C35 1.77(2) . ?
S4 C31 1.76(2) . ?
S4 C34 1.80(4) . ?
C008 H00A 0.9900 . ?
C008 H00B 0.9900 . ?
C008 Cl1 1.79(6) . ?
C008 Cl 1.73(2) . ?
O2 C30 1.38(3) . ?
O2 C25 1.40(3) . ?
N5 C31 1.29(3) . ?
N5 C33 1.48(3) . ?
N1 C13 1.35(3) . ?
N1 C9 1.39(3) . ?
N1 C14 1.37(3) . ?
O1 C8 1.38(3) . ?
O1 C1 1.39(3) . ?
N3 C16 1.31(3) . ?
N3 C17 1.37(4) . ?
N3 C012 1.46(3) . ?
C21 H21 0.9500 . ?
C21 C22 1.42(3) . ?
C21 C20 1.40(3) . ?
N2 C13 1.32(3) . ?
N2 C15 1.39(3) . ?
N2 C016 1.48(3) . ?
C23 C24 1.46(3) . ?
C23 C22 1.37(3) . ?
C23 C30 1.42(3) . ?
C24 C25 1.41(4) . ?
C24 C29 1.38(4) . ?
C22 H22 0.9500 . ?
C10 C9 1.40(3) . ?
C10 C11 1.40(4) . ?
N4 C19 1.42(3) . ?
N4 C16 1.36(3) . ?
N4 C18 1.36(3) . ?
C20 C19 1.40(3) . ?
C30 C19 1.34(3) . ?
C15 H15 0.9500 . ?
C15 C14 1.35(4) . ?
N6 C36 1.45(3) . ?
N6 C35 1.33(3) . ?
C12 H12 0.9500 . ?
C12 C11 1.38(4) . ?
C12 C7 1.37(4) . ?
C25 C26 1.36(4) . ?
C9 C8 1.40(3) . ?
C11 H11 0.9500 . ?
C26 H26 0.9500 . ?
C26 C27 1.38(4) . ?
C3 H3 0.9500 . ?
C3 C4 1.39(4) . ?
C3 C2 1.39(4) . ?
C17 H17 0.9500 . ?
C17 C18 1.35(4) . ?
C18 H18 0.9500 . ?
C012 H01A 0.9800 . ?
C012 H01B 0.9800 . ?
C012 H01C 0.9800 . ?
C7 C8 1.43(4) . ?
C7 C6 1.45(4) . ?
C14 H14 0.9500 . ?
C37 H37A 0.9900 . ?
C37 H37B 0.9900 . ?
C37 C36 1.53(4) . ?
C016 H01D 0.9800 . ?
C016 H01E 0.9800 . ?
C016 H01F 0.9800 . ?
C28 H28 0.9500 . ?
C28 C29 1.40(4) . ?
C28 C27 1.40(4) . ?
C4 H4 0.9500 . ?
C4 C5 1.39(4) . ?
C29 H29 0.9500 . ?
C5 H5 0.9500 . ?
C5 C6 1.43(4) . ?
C27 H27 0.9500 . ?
C2 H2 0.9500 . ?
C2 C1 1.38(4) . ?
C36 H36 1.0000 . ?
C36 C38 1.51(4) . ?
C33 H33 1.0000 . ?
C33 C34 1.51(4) . ?
C33 C32 1.56(4) . ?
C6 C1 1.40(4) . ?
C34 H34A 0.9900 . ?
C34 H34B 0.9900 . ?
C32 H32A 0.9800 . ?
C32 H32B 0.9800 . ?
C32 H32C 0.9800 . ?
C38 H38A 0.9800 . ?
C38 H38B 0.9800 . ?
C38 H38C 0.9800 . ?
Cl1A C0 1.79(6) . ?
C0 H0A 0.9900 . ?
C0 H0B 0.9900 . ?
C0 ClA 1.74(4) . ?

loop_
_geom_torsion_atom_site_label_1
_geom_torsion_atom_site_label_2
_geom_torsion_atom_site_label_3
_geom_torsion_atom_site_label_4
_geom_torsion
_geom_torsion_site_symmetry_1
_geom_torsion_site_symmetry_2
_geom_torsion_site_symmetry_3
_geom_torsion_site_symmetry_4
_geom_torsion_publ_flag
Pt1 S1 C35 S2 -138.3(12) . . . . ?
Pt1 S1 C35 N6 41(2) . . . . ?
Pt1 N5 C31 S3 1(3) . . . . ?
Pt1 N5 C31 S4 -178.9(10) . . . . ?
Pt1 N5 C33 C34 160.1(18) . . . . ?
Pt1 N5 C33 C32 37(3) . . . . ?
Pt1 C20 C19 N4 -3(3) . . . . ?
Pt1 C20 C19 C30 177.3(18) . . . . ?
Pt2 S3 C31 S4 -147.5(11) . . . . ?
Pt2 S3 C31 N5 33(2) . . . . ?
Pt2 C10 C9 N1 -4(3) . . . . ?
Pt2 C10 C9 C8 175.7(18) . . . . ?
Pt2 C10 C11 C12 -178(2) . . . . ?
Pt2 N6 C36 C37 -151.7(19) . . . . ?
Pt2 N6 C36 C38 83(3) . . . . ?
Pt2 N6 C35 S1 -7(3) . . . . ?
Pt2 N6 C35 S2 172.2(11) . . . . ?
S2 C37 C36 N6 -31(3) . . . . ?
S2 C37 C36 C38 93(3) . . . . ?
O2 C30 C19 N4 1(4) . . . . ?
O2 C30 C19 C20 -180(2) . . . . ?
O2 C25 C26 C27 -179(2) . . . . ?
N5 C33 C34 S4 31(3) . . . . ?
N1 C9 C8 O1 3(4) . . . . ?
N1 C9 C8 C7 -177(2) . . . . ?
N3 C17 C18 N4 0(3) . . . . ?
C21 C20 C19 N4 178(2) . . . . ?
C21 C20 C19 C30 -2(3) . . . . ?
N2 C15 C14 N1 -2(3) . . . . ?
C23 C24 C25 O2 1(3) . . . . ?
C23 C24 C25 C26 -177(2) . . . . ?
C23 C24 C29 C28 178(3) . . . . ?
C23 C30 C19 N4 -179(2) . . . . ?
C23 C30 C19 C20 1(4) . . . . ?
C24 C23 C22 C21 -179(3) . . . . ?
C24 C23 C30 O2 0(3) . . . . ?
C24 C23 C30 C19 179(2) . . . . ?
C24 C25 C26 C27 -1(4) . . . . ?
C22 C21 C20 Pt1 -178.0(17) . . . . ?
C22 C21 C20 C19 1(3) . . . . ?
C22 C23 C24 C25 178(3) . . . . ?
C22 C23 C24 C29 -4(5) . . . . ?
C22 C23 C30 O2 -179(2) . . . . ?
C22 C23 C30 C19 1(4) . . . . ?
C13 N1 C9 C10 -2(3) . . . . ?
C13 N1 C9 C8 178(2) . . . . ?
C13 N1 C14 C15 3(3) . . . . ?
C13 N2 C15 C14 -1(3) . . . . ?
C10 C9 C8 O1 -177(2) . . . . ?
C10 C9 C8 C7 3(4) . . . . ?
C20 C21 C22 C23 1(3) . . . . ?
C30 O2 C25 C24 -1(3) . . . . ?
C30 O2 C25 C26 177(2) . . . . ?
C30 C23 C24 C25 0(3) . . . . ?
C30 C23 C24 C29 178(3) . . . . ?
C30 C23 C22 C21 -2(3) . . . . ?
C15 N2 C13 Pt2 169(2) . . . . ?
C15 N2 C13 N1 3(3) . . . . ?
C19 N4 C16 Pt1 4(3) . . . . ?
C19 N4 C16 N3 -179(2) . . . . ?
C19 N4 C18 C17 180(3) . . . . ?
C12 C7 C8 O1 178(2) . . . . ?
C12 C7 C8 C9 -2(4) . . . . ?
C12 C7 C6 C5 4(6) . . . . ?
C12 C7 C6 C1 -178(3) . . . . ?
C25 O2 C30 C23 1(3) . . . . ?
C25 O2 C30 C19 -179(2) . . . . ?
C25 C24 C29 C28 -3(4) . . . . ?
C25 C26 C27 C28 -1(4) . . . . ?
C16 N3 C17 C18 1(3) . . . . ?
C16 N4 C19 C20 -1(3) . . . . ?
C16 N4 C19 C30 179(2) . . . . ?
C16 N4 C18 C17 0(3) . . . . ?
C9 N1 C13 Pt2 7(3) . . . . ?
C9 N1 C13 N2 177(2) . . . . ?
C9 N1 C14 C15 -178(3) . . . . ?
C9 C10 C11 C12 -2(4) . . . . ?
C11 C10 C9 N1 179(2) . . . . ?
C11 C10 C9 C8 -1(3) . . . . ?
C11 C12 C7 C8 -1(4) . . . . ?
C11 C12 C7 C6 179(3) . . . . ?
C3 C4 C5 C6 -1(4) . . . . ?
C3 C2 C1 O1 -179(3) . . . . ?
C3 C2 C1 C6 -1(4) . . . . ?
C17 N3 C16 Pt1 174(2) . . . . ?
C17 N3 C16 N4 -1(3) . . . . ?
C18 N4 C19 C20 179(2) . . . . ?
C18 N4 C19 C30 -1(4) . . . . ?
C18 N4 C16 Pt1 -175.8(16) . . . . ?
C18 N4 C16 N3 1(3) . . . . ?
C012 N3 C16 Pt1 -5(4) . . . . ?
C012 N3 C16 N4 179(2) . . . . ?
C012 N3 C17 C18 -179(3) . . . . ?
C7 C12 C11 C10 3(4) . . . . ?
C7 C6 C1 O1 -1(3) . . . . ?
C7 C6 C1 C2 -179(3) . . . . ?
C14 N1 C13 Pt2 -173.5(18) . . . . ?
C14 N1 C13 N2 -4(3) . . . . ?
C14 N1 C9 C10 179(3) . . . . ?
C14 N1 C9 C8 -1(4) . . . . ?
C37 S2 C35 S1 164.7(17) . . . . ?
C37 S2 C35 N6 -14(2) . . . . ?
C016 N2 C13 Pt2 -13(5) . . . . ?
C016 N2 C13 N1 -180(2) . . . . ?
C016 N2 C15 C14 -179(2) . . . . ?
C31 S4 C34 C33 -24(2) . . . . ?
C31 N5 C33 C34 -25(3) . . . . ?
C31 N5 C33 C32 -148(2) . . . . ?
C8 O1 C1 C2 178(2) . . . . ?
C8 O1 C1 C6 0(3) . . . . ?
C8 C7 C6 C5 -177(3) . . . . ?
C8 C7 C6 C1 2(3) . . . . ?
C4 C3 C2 C1 1(4) . . . . ?
C4 C5 C6 C7 180(3) . . . . ?
C4 C5 C6 C1 1(4) . . . . ?
C29 C24 C25 O2 -178(2) . . . . ?
C29 C24 C25 C26 4(4) . . . . ?
C29 C28 C27 C26 1(4) . . . . ?
C5 C6 C1 O1 178(2) . . . . ?
C5 C6 C1 C2 -1(4) . . . . ?
C27 C28 C29 C24 1(4) . . . . ?
C2 C3 C4 C5 -1(4) . . . . ?
C36 N6 C35 S1 178(2) . . . . ?
C36 N6 C35 S2 -3(3) . . . . ?
C35 S2 C37 C36 25(2) . . . . ?
C35 N6 C36 C37 24(3) . . . . ?
C35 N6 C36 C38 -102(3) . . . . ?
C33 N5 C31 S3 -174.5(18) . . . . ?
C33 N5 C31 S4 6(3) . . . . ?
C6 C7 C8 O1 -2(3) . . . . ?
C6 C7 C8 C9 178(2) . . . . ?
C34 S4 C31 S3 -168.0(17) . . . . ?
C34 S4 C31 N5 12(2) . . . . ?
C32 C33 C34 S4 153(2) . . . . ?
C1 O1 C8 C9 -179(2) . . . . ?
C1 O1 C8 C7 1(3) . . . . ?

loop_
_twin_individual_id
_twin_individual_mass_fraction_refined
_oxdiff_twin_reflns_isolated
_oxdiff_twin_reflns_overlapped
_twin_individual_twin_lattice_type
_twin_individual_twin_matrix_11
_twin_individual_twin_matrix_12
_twin_individual_twin_matrix_13
_twin_individual_twin_matrix_21
_twin_individual_twin_matrix_22
_twin_individual_twin_matrix_23
_twin_individual_twin_matrix_31
_twin_individual_twin_matrix_32
_twin_individual_twin_matrix_33
1 0.7791(13) 37813 1612 ref 1.0000 0.0000 0.0000 0.0000 1.0000 0.0000 0.0000 0.0000 1.0000
2 0.2209(13) 38712 1612 nmt 0.9578 0.1971 -0.0412 -0.2008 0.9800 -0.0150 0.1421 -0.0219 1.0175
